data_1571234
loop_
_publ_author_name
'M Zahir, F Zahra'
'Hay, Moya A.'
'Janetzki, Jett T.'
'Gable, Robert W.'
'Goerigk, Lars'
'Boskovic, Colette'

_publ_section_title
;
 Predicting valence tautomerism in diverse cobalt-dioxolene complexes:
 elucidation of the role of ligands and solvent.
;
_journal_issue 15
_journal_name_full 'Chemical science'
_journal_page_first 5694
_journal_page_last 5710
_journal_paper_doi 10.1039/d3sc04493a
_journal_volume 15
_journal_year 2024
_chemical_formula_moiety 'C30 H34 Co N4 O2, C24 H20 B'
_chemical_formula_sum 'C54 H54 B Co N4 O2'
_chemical_formula_weight 860.75
_space_group_crystal_system monoclinic
_space_group_IT_number 14
_space_group_name_Hall '-P 2yn'
_space_group_name_H-M_alt 'P 1 21/n 1'
_atom_sites_solution_hydrogens geom
_audit_creation_date 2023-05-19
_audit_creation_method
;
Olex2 1.5
(compiled 2023.03.06 svn.rbb2c1857 for OlexSys, GUI svn.r6748)
;
_audit_update_record
;
2023-08-08 deposited with the CCDC.	2024-03-11 downloaded from the CCDC.
;
_cell_angle_alpha 90
_cell_angle_beta 95.61(3)
_cell_angle_gamma 90
_cell_formula_units_Z 4
_cell_length_a 20.525(4)
_cell_length_b 9.7270(19)
_cell_length_c 23.244(5)
_cell_measurement_reflns_used 1171
_cell_measurement_temperature 302.0(2)
_cell_measurement_theta_max 24.69
_cell_measurement_theta_min 2.1
_cell_volume 4618.4(16)
_computing_cell_refinement 'XDS (Kabsch, 2010)'
_computing_data_collection 'AS QEGUI'
_computing_data_reduction 'XDS (Kabsch, 2010)'
_computing_molecular_graphics 'Olex2 1.5 (Dolomanov et al., 2009)'
_computing_publication_material 'Olex2 1.5 (Dolomanov et al., 2009)'
_computing_structure_refinement 'SHELXL 2019/3 (Sheldrick, 2015)'
_computing_structure_solution 'SHELXT  (Sheldrick, 2015)'
_diffrn_ambient_temperature 302.0(2)
_diffrn_detector_area_resol_mean 13.3
_diffrn_measured_fraction_theta_full 0.997
_diffrn_measured_fraction_theta_max 0.842
_diffrn_measurement_device_type 'MX2 Beamline Australian Synchrotron'
_diffrn_measurement_method 'Omega Scan'
_diffrn_radiation_monochromator 'Silicon Double Crystal'
_diffrn_radiation_type Synchrotron
_diffrn_radiation_wavelength 0.71075
_diffrn_reflns_av_R_equivalents 0.0551
_diffrn_reflns_av_unetI/netI 0.0308
_diffrn_reflns_Laue_measured_fraction_full 0.997
_diffrn_reflns_Laue_measured_fraction_max 0.842
_diffrn_reflns_limit_h_max 30
_diffrn_reflns_limit_h_min -30
_diffrn_reflns_limit_k_max 14
_diffrn_reflns_limit_k_min -14
_diffrn_reflns_limit_l_max 34
_diffrn_reflns_limit_l_min -34
_diffrn_reflns_number 84382
_diffrn_reflns_point_group_measured_fraction_full 0.997
_diffrn_reflns_point_group_measured_fraction_max 0.842
_diffrn_reflns_theta_full 25.242
_diffrn_reflns_theta_max 32.229
_diffrn_reflns_theta_min 1.264
_diffrn_source 'MX2 Beamline Australian Synchrotron'
_exptl_absorpt_coefficient_mu 0.417
_exptl_absorpt_correction_T_max 0.7464
_exptl_absorpt_correction_T_min 0.6331
_exptl_absorpt_correction_type multi-scan
_exptl_absorpt_process_details 'sadabs (Bruker, 2001)'
_exptl_crystal_colour 'Dark Purple'
_exptl_crystal_density_diffrn 1.238
_exptl_crystal_description needle
_exptl_crystal_F_000 1816
_exptl_crystal_recrystallization_method 'grown by slow evaporation from dichloromethane/hexane'
_exptl_crystal_size_max 0.3
_exptl_crystal_size_mid 0.1
_exptl_crystal_size_min 0.02
_refine_diff_density_max 1.457
_refine_diff_density_min -1.032
_refine_diff_density_rms 0.091
_refine_ls_extinction_coef 0.0300(18)
_refine_ls_extinction_expression Fc^*^=kFc[1+0.001xFc^2^\l^3^/sin(2\q)]^-1/4^
_refine_ls_extinction_method 'SHELXL-2019/2 (Sheldrick 2019)'
_refine_ls_goodness_of_fit_ref 1.060
_refine_ls_hydrogen_treatment constr
_refine_ls_matrix_type full
_refine_ls_number_parameters 578
_refine_ls_number_reflns 13760
_refine_ls_number_restraints 1
_refine_ls_restrained_S_all 1.060
_refine_ls_R_factor_all 0.0870
_refine_ls_R_factor_gt 0.0757
_refine_ls_shift/su_max 0.001
_refine_ls_shift/su_mean 0.000
_refine_ls_structure_factor_coef Fsqd
_refine_ls_weighting_details 'w=1/[\s^2^(Fo^2^)+(0.1277P)^2^+1.7652P] where P=(Fo^2^+2Fc^2^)/3'
_refine_ls_weighting_scheme calc
_refine_ls_wR_factor_gt 0.2212
_refine_ls_wR_factor_ref 0.2356
_reflns_Friedel_coverage 0.000
_reflns_number_gt 10879
_reflns_number_total 13760
_reflns_threshold_expression 'I > 2\s(I)'
_cod_data_source_file d3sc04493a3.cif
_cod_data_source_block zz1130_300k_0060m
_cod_depositor_comments 'Adding full bibliography for 1571222--1571238.cif.'
_cod_database_code 1571234
_shelx_shelxl_version_number 2019/3
_shelx_space_group_comment
;
The symmetry employed for this shelxl refinement is uniquely defined
by the following loop, which should always be used as a source of
symmetry information in preference to the above space-group names.
They are only intended as comments.
;
_diffrn_measurement_detector_type 'Dectris Eiger 16M'
_olex2_refinement_description
;
1. Fixed Uiso
 At 1.2 times of:
  All C(H) groups, All C(H,H) groups
 At 1.5 times of:
  All C(H,H,H) groups
2. Others
 1*[Sof(H28)+Sof(C29)+Sof(H29A)+Sof(H29B)+Sof(H29C)]+1*[Sof(H22)+Sof(C30)+
 Sof(H30A)+Sof(H30B)+Sof(H30C)]+1*[Sof(H11)+Sof(C31)+Sof(H31A)+Sof(H31B)+
 Sof(H31C)]=2 with esd of 0.0001
 Sof(H28)=1-FVAR(1)
 Sof(C29)=Sof(H29A)=Sof(H29B)=Sof(H29C)=FVAR(1)
 Sof(H22)=1-FVAR(2)
 Sof(C30)=Sof(H30A)=Sof(H30B)=Sof(H30C)=FVAR(2)
 Sof(H11)=1-FVAR(3)
 Sof(C31)=Sof(H31A)=Sof(H31B)=Sof(H31C)=FVAR(3)
3.a Secondary CH2 refined with riding coordinates:
 C16(H16A,H16B), C17(H17A,H17B), C23(H23A,H23B)
3.b Aromatic/amide H refined with riding coordinates:
 C3(H3), C4(H4), C6(H6), C11(H11), C12(H12), C13(H13), C14(H14), C19(H19),
 C20(H20), C21(H21), C22(H22), C25(H25), C26(H26), C27(H27), C28(H28), C33(H33),
  C34(H34), C35(H35), C36(H36), C37(H37), C39(H39), C40(H40), C41(H41),
 C42(H42), C43(H43), C45(H45), C46(H46), C47(H47), C48(H48), C49(H49), C50(H50),
  C52(H52), C53(H53), C54(H54), C55(H55)
3.c Idealised Me refined as rotating group:
 C8(H8A,H8B,H8C), C9(H9A,H9B,H9C), C10(H10A,H10B,H10C), C29(H29A,H29B,H29C),
 C30(H30A,H30B,H30C), C31(H31A,H31B,H31C)
;
_olex2_submission_special_instructions 'No special instructions were received'

loop_
_space_group_symop_operation_xyz
'x, y, z'
'-x+1/2, y+1/2, -z+1/2'
'-x, -y, -z'
'x-1/2, -y-1/2, z-1/2'

loop_
_atom_site_label
_atom_site_type_symbol
_atom_site_fract_x
_atom_site_fract_y
_atom_site_fract_z
_atom_site_U_iso_or_equiv
_atom_site_adp_type
_atom_site_occupancy
_atom_site_site_symmetry_order
_atom_site_calc_flag
_atom_site_refinement_flags_posn
_atom_site_refinement_flags_adp
_atom_site_refinement_flags_occupancy
_atom_site_disorder_assembly
_atom_site_disorder_group
Co1 Co 0.21257(2) 0.53993(3) 0.49294(2) 0.05076(13) Uani 1 1 d . . . . .
O1 O 0.20448(13) 0.5519(2) 0.57311(10) 0.0805(6) Uani 1 1 d . . . . .
O2 O 0.17133(11) 0.7251(3) 0.48847(10) 0.0798(6) Uani 1 1 d . . . . .
N1 N 0.12166(10) 0.4557(2) 0.46895(8) 0.0533(4) Uani 1 1 d . . . . .
N2 N 0.24499(10) 0.3380(2) 0.48588(9) 0.0559(4) Uani 1 1 d . . . . .
N3 N 0.30104(10) 0.6365(2) 0.49141(8) 0.0555(4) Uani 1 1 d . . . . .
N4 N 0.21818(9) 0.54465(17) 0.40660(7) 0.0448(4) Uani 1 1 d . . . . .
C1 C 0.17823(12) 0.6755(3) 0.58684(11) 0.0583(5) Uani 1 1 d . . . . .
C2 C 0.16047(13) 0.7615(3) 0.54071(12) 0.0667(7) Uani 1 1 d . . . . .
C3 C 0.12999(16) 0.8870(3) 0.55439(16) 0.0801(8) Uani 1 1 d . . . . .
H3 H 0.115243 0.947362 0.524940 0.096 Uiso 1 1 calc R U . . .
C4 C 0.12203(16) 0.9203(3) 0.61191(17) 0.0783(8) Uani 1 1 d . . . . .
H4 H 0.102779 1.003832 0.619861 0.094 Uiso 1 1 calc R U . . .
C5 C 0.14255(13) 0.8299(3) 0.65889(15) 0.0688(7) Uani 1 1 d . . . . .
C6 C 0.16996(15) 0.7069(3) 0.64430(15) 0.0733(7) Uani 1 1 d . . . . .
H6 H 0.183159 0.643885 0.673187 0.088 Uiso 1 1 calc R U . . .
C7 C 0.13310(17) 0.8770(4) 0.71907(16) 0.0831(9) Uani 1 1 d . . . . .
C8 C 0.1597(4) 0.7672(8) 0.7631(2) 0.164(3) Uani 1 1 d . . . . .
H8A H 0.132146 0.687316 0.759386 0.247 Uiso 1 1 calc R U . . .
H8B H 0.160049 0.803535 0.801571 0.247 Uiso 1 1 calc R U . . .
H8C H 0.203417 0.742471 0.755887 0.247 Uiso 1 1 calc R U . . .
C9 C 0.0607(2) 0.9022(6) 0.7266(2) 0.1086(13) Uani 1 1 d . . . . .
H9A H 0.042715 0.965285 0.697483 0.163 Uiso 1 1 calc R U . . .
H9B H 0.056846 0.940356 0.764168 0.163 Uiso 1 1 calc R U . . .
H9C H 0.037316 0.816745 0.722753 0.163 Uiso 1 1 calc R U . . .
C10 C 0.1718(3) 1.0039(7) 0.7362(3) 0.157(3) Uani 1 1 d . . . . .
H10A H 0.217749 0.983049 0.738723 0.236 Uiso 1 1 calc R U . . .
H10B H 0.160621 1.035567 0.773101 0.236 Uiso 1 1 calc R U . . .
H10C H 0.161948 1.074384 0.707767 0.236 Uiso 1 1 calc R U . . .
C11 C 0.08208(16) 0.3911(4) 0.50237(13) 0.0829(9) Uani 1 1 d . . . . .
H11 H 0.092369 0.389947 0.542227 0.099 Uiso 0.501(3) 1 calc R U P A 2
C12 C 0.02584(18) 0.3259(6) 0.47839(17) 0.1097(16) Uani 1 1 d . . . . .
H12 H -0.001446 0.281669 0.502181 0.132 Uiso 1 1 calc R U . . .
C13 C 0.01048(18) 0.3263(5) 0.42020(17) 0.1023(14) Uani 1 1 d . . . . .
H13 H -0.027411 0.283406 0.403911 0.123 Uiso 1 1 calc R U . . .
C14 C 0.05169(15) 0.3910(4) 0.38581(13) 0.0765(8) Uani 1 1 d . . . . .
H14 H 0.042771 0.390980 0.345803 0.092 Uiso 1 1 calc R U . . .
C15 C 0.10660(11) 0.4562(2) 0.41173(10) 0.0527(5) Uani 1 1 d . . . . .
C16 C 0.15082(12) 0.5394(3) 0.37735(10) 0.0582(6) Uani 1 1 d . . . . .
H16A H 0.151729 0.498846 0.339307 0.070 Uiso 1 1 calc R U . . .
H16B H 0.133726 0.632027 0.372453 0.070 Uiso 1 1 calc R U . . .
C17 C 0.25765(12) 0.4253(3) 0.39111(9) 0.0537(5) Uani 1 1 d . . . . .
H17A H 0.303529 0.450951 0.394103 0.064 Uiso 1 1 calc R U . . .
H17B H 0.244707 0.399197 0.351363 0.064 Uiso 1 1 calc R U . . .
C18 C 0.24878(10) 0.3062(2) 0.42972(10) 0.0514(5) Uani 1 1 d . . . . .
C19 C 0.24719(16) 0.1729(3) 0.41047(17) 0.0786(9) Uani 1 1 d . . . . .
H19 H 0.247689 0.153213 0.371359 0.094 Uiso 1 1 calc R U . . .
C20 C 0.2448(2) 0.0677(3) 0.4507(3) 0.0984(13) Uani 1 1 d . . . . .
H20 H 0.243371 -0.023745 0.438977 0.118 Uiso 1 1 calc R U . . .
C21 C 0.2446(2) 0.1003(4) 0.5069(2) 0.1003(13) Uani 1 1 d . . . . .
H21 H 0.245176 0.030426 0.534204 0.120 Uiso 1 1 calc R U . . .
C22 C 0.24369(18) 0.2340(4) 0.52458(15) 0.0825(9) Uani 1 1 d . . . . .
H22 H 0.242144 0.253980 0.563552 0.099 Uiso 0.293(3) 1 calc R U P B 2
C23 C 0.25132(13) 0.6746(3) 0.39411(11) 0.0584(5) Uani 1 1 d . . . . .
H23A H 0.220440 0.750250 0.393209 0.070 Uiso 1 1 calc R U . . .
H23B H 0.268277 0.669015 0.356659 0.070 Uiso 1 1 calc R U . . .
C24 C 0.30665(12) 0.6990(2) 0.44059(11) 0.0545(5) Uani 1 1 d . . . . .
C25 C 0.35878(14) 0.7829(3) 0.43108(15) 0.0698(7) Uani 1 1 d . . . . .
H25 H 0.361982 0.823304 0.395209 0.084 Uiso 1 1 calc R U . . .
C26 C 0.40633(16) 0.8049(3) 0.47701(19) 0.0825(9) Uani 1 1 d . . . . .
H26 H 0.441165 0.863853 0.472657 0.099 Uiso 1 1 calc R U . . .
C27 C 0.40185(16) 0.7403(4) 0.52804(16) 0.0807(9) Uani 1 1 d . . . . .
H27 H 0.433748 0.754736 0.558687 0.097 Uiso 1 1 calc R U . . .
C28 C 0.34955(15) 0.6520(3) 0.53484(12) 0.0725(7) Uani 1 1 d . . . . .
H28 H 0.347990 0.603751 0.569227 0.087 Uiso 0.206(3) 1 calc R U P C 2
C29 C 0.3499(2) 0.5646(6) 0.58823(17) 0.0940(15) Uani 0.794(3) 1 d . . P C 1
H29A H 0.318627 0.600050 0.612540 0.141 Uiso 0.794(3) 1 calc R U P C 1
H29B H 0.392790 0.566301 0.608864 0.141 Uiso 0.794(3) 1 calc R U P C 1
H29C H 0.338613 0.471798 0.577390 0.141 Uiso 0.794(3) 1 calc R U P C 1
C30 C 0.2371(5) 0.2590(7) 0.5862(2) 0.133(3) Uani 0.707(3) 1 d . . P B 1
H30A H 0.213749 0.184032 0.601512 0.200 Uiso 0.707(3) 1 calc R U P B 1
H30B H 0.213390 0.342957 0.590274 0.200 Uiso 0.707(3) 1 calc R U P B 1
H30C H 0.279752 0.266269 0.606859 0.200 Uiso 0.707(3) 1 calc R U P B 1
C31 C 0.0996(5) 0.3631(15) 0.5663(4) 0.136(5) Uani 0.499(3) 1 d . . P A 1
H31A H 0.144893 0.384776 0.576491 0.205 Uiso 0.499(3) 1 calc R U P A 1
H31B H 0.092160 0.267800 0.574168 0.205 Uiso 0.499(3) 1 calc R U P A 1
H31C H 0.072848 0.418970 0.588587 0.205 Uiso 0.499(3) 1 calc R U P A 1
C32 C 0.44079(10) 0.2472(3) 0.35440(10) 0.0529(5) Uani 1 1 d . . . . .
C33 C 0.41766(13) 0.1847(3) 0.40267(11) 0.0635(6) Uani 1 1 d . . . . .
H33 H 0.404577 0.093167 0.400100 0.076 Uiso 1 1 calc R U . . .
C34 C 0.41357(14) 0.2548(5) 0.45438(13) 0.0822(10) Uani 1 1 d . . . . .
H34 H 0.398542 0.209312 0.485712 0.099 Uiso 1 1 calc R U . . .
C35 C 0.43152(16) 0.3903(5) 0.45950(17) 0.0923(12) Uani 1 1 d . . . . .
H35 H 0.429004 0.436988 0.494135 0.111 Uiso 1 1 calc R U . . .
C36 C 0.45307(17) 0.4555(4) 0.4132(2) 0.0904(12) Uani 1 1 d . . . . .
H36 H 0.464778 0.547794 0.416068 0.108 Uiso 1 1 calc R U . . .
C37 C 0.45780(14) 0.3852(3) 0.36123(14) 0.0688(7) Uani 1 1 d . . . . .
H37 H 0.472788 0.432223 0.330265 0.083 Uiso 1 1 calc R U . . .
C38 C 0.44668(13) 0.2483(3) 0.23774(11) 0.0589(5) Uani 1 1 d . . . . .
C39 C 0.39999(16) 0.3524(3) 0.22910(14) 0.0749(8) Uani 1 1 d . . . . .
H39 H 0.375260 0.373859 0.259342 0.090 Uiso 1 1 calc R U . . .
C40 C 0.3883(2) 0.4259(4) 0.17780(19) 0.1004(14) Uani 1 1 d . . . . .
H40 H 0.356448 0.494182 0.174610 0.121 Uiso 1 1 calc R U . . .
C41 C 0.4229(3) 0.3990(6) 0.13264(19) 0.1183(19) Uani 1 1 d . . . . .
H41 H 0.415752 0.449013 0.098500 0.142 Uiso 1 1 calc R U . . .
C42 C 0.4700(3) 0.2940(6) 0.13833(15) 0.1127(17) Uani 1 1 d . . . . .
H42 H 0.493968 0.273315 0.107521 0.135 Uiso 1 1 calc R U . . .
C43 C 0.48108(18) 0.2201(4) 0.19009(12) 0.0792(8) Uani 1 1 d . . . . .
H43 H 0.512218 0.150391 0.192825 0.095 Uiso 1 1 calc R U . . .
C44 C 0.53403(11) 0.1131(2) 0.31500(10) 0.0538(5) Uani 1 1 d . . . . .
C45 C 0.58673(13) 0.1850(3) 0.29640(15) 0.0715(7) Uani 1 1 d . . . . .
H45 H 0.578156 0.255758 0.269823 0.086 Uiso 1 1 calc R U . . .
C46 C 0.65164(15) 0.1561(4) 0.31566(19) 0.0874(10) Uani 1 1 d . . . . .
H46 H 0.685105 0.207865 0.302198 0.105 Uiso 1 1 calc R U . . .
C47 C 0.66619(16) 0.0537(4) 0.35368(19) 0.0876(10) Uani 1 1 d . . . . .
H47 H 0.709576 0.032372 0.365627 0.105 Uiso 1 1 calc R U . . .
C48 C 0.61610(18) -0.0192(4) 0.37468(16) 0.0819(9) Uani 1 1 d . . . . .
H48 H 0.625504 -0.088628 0.401742 0.098 Uiso 1 1 calc R U . . .
C49 C 0.55128(14) 0.0112(3) 0.35529(12) 0.0671(6) Uani 1 1 d . . . . .
H49 H 0.518155 -0.039121 0.370048 0.080 Uiso 1 1 calc R U . . .
C50 C 0.42901(15) -0.1058(3) 0.27299(12) 0.0666(6) Uani 1 1 d . . . . .
H50 H 0.473596 -0.121598 0.272133 0.080 Uiso 1 1 calc R U . . .
C51 C 0.40822(12) 0.0252(2) 0.28661(9) 0.0511(5) Uani 1 1 d . . . . .
C52 C 0.34049(13) 0.0413(3) 0.28582(11) 0.0609(6) Uani 1 1 d . . . . .
H52 H 0.324133 0.127400 0.294166 0.073 Uiso 1 1 calc R U . . .
C53 C 0.29645(15) -0.0655(4) 0.27315(12) 0.0758(9) Uani 1 1 d . . . . .
H53 H 0.251713 -0.050180 0.273041 0.091 Uiso 1 1 calc R U . . .
C54 C 0.31928(19) -0.1931(4) 0.26083(12) 0.0816(10) Uani 1 1 d . . . . .
H54 H 0.290112 -0.265245 0.252651 0.098 Uiso 1 1 calc R U . . .
C55 C 0.3856(2) -0.2145(3) 0.26058(14) 0.0818(9) Uani 1 1 d . . . . .
H55 H 0.401371 -0.301151 0.252157 0.098 Uiso 1 1 calc R U . . .
B1 B 0.45714(12) 0.1584(3) 0.29760(11) 0.0495(5) Uani 1 1 d . . . . .

loop_
_atom_site_aniso_label
_atom_site_aniso_U_11
_atom_site_aniso_U_22
_atom_site_aniso_U_33
_atom_site_aniso_U_23
_atom_site_aniso_U_13
_atom_site_aniso_U_12
Co1 0.05067(19) 0.0547(2) 0.04768(19) -0.00641(11) 0.00881(13) 0.00120(11)
O1 0.0935(15) 0.0805(14) 0.0674(12) 0.0124(10) 0.0070(11) 0.0223(11)
O2 0.0734(12) 0.0867(14) 0.0793(13) 0.0309(11) 0.0077(10) 0.0082(11)
N1 0.0479(9) 0.0683(12) 0.0442(9) -0.0023(8) 0.0063(7) -0.0025(8)
N2 0.0582(10) 0.0588(11) 0.0501(9) 0.0060(8) 0.0024(8) 0.0032(8)
N3 0.0595(10) 0.0589(11) 0.0469(9) -0.0117(8) 0.0001(8) 0.0026(8)
N4 0.0482(8) 0.0493(9) 0.0364(7) 0.0016(6) 0.0015(7) -0.0043(6)
C1 0.0539(11) 0.0607(13) 0.0603(13) 0.0041(10) 0.0059(10) 0.0034(10)
C2 0.0566(12) 0.0789(17) 0.0639(14) 0.0218(13) 0.0024(11) -0.0094(12)
C3 0.0726(17) 0.0718(18) 0.097(2) 0.0267(16) 0.0126(16) 0.0076(14)
C4 0.0715(16) 0.0644(15) 0.101(2) 0.0112(16) 0.0188(16) 0.0058(13)
C5 0.0526(12) 0.0653(15) 0.0896(19) -0.0073(14) 0.0132(12) -0.0017(11)
C6 0.0665(15) 0.0734(17) 0.0798(18) 0.0097(14) 0.0052(14) 0.0060(13)
C7 0.0740(17) 0.093(2) 0.083(2) -0.0141(17) 0.0154(15) 0.0094(16)
C8 0.227(7) 0.195(6) 0.072(2) 0.002(3) 0.014(3) 0.098(6)
C9 0.088(2) 0.138(4) 0.105(3) -0.004(3) 0.040(2) 0.011(3)
C10 0.139(5) 0.166(5) 0.177(6) -0.102(5) 0.061(4) -0.048(4)
C11 0.0684(16) 0.128(3) 0.0543(13) 0.0082(16) 0.0145(12) -0.0202(18)
C12 0.077(2) 0.172(4) 0.081(2) 0.026(2) 0.0096(17) -0.050(2)
C13 0.0705(18) 0.145(4) 0.088(2) 0.018(2) -0.0088(17) -0.048(2)
C14 0.0657(15) 0.103(2) 0.0581(14) 0.0040(15) -0.0080(12) -0.0264(15)
C15 0.0487(10) 0.0637(13) 0.0447(10) 0.0011(8) 0.0002(9) -0.0038(9)
C16 0.0525(11) 0.0755(16) 0.0446(10) 0.0105(10) -0.0057(9) -0.0089(10)
C17 0.0574(11) 0.0618(12) 0.0433(9) -0.0099(9) 0.0127(9) -0.0016(10)
C18 0.0458(9) 0.0501(11) 0.0581(11) -0.0097(9) 0.0049(9) -0.0016(8)
C19 0.0738(17) 0.0587(15) 0.103(2) -0.0281(15) 0.0072(16) -0.0022(12)
C20 0.086(2) 0.0469(14) 0.161(4) -0.008(2) 0.006(3) 0.0001(14)
C21 0.091(2) 0.073(2) 0.137(4) 0.033(2) 0.012(2) 0.0104(18)
C22 0.091(2) 0.080(2) 0.0769(18) 0.0243(16) 0.0104(16) 0.0155(16)
C23 0.0627(13) 0.0565(12) 0.0548(12) 0.0093(10) -0.0012(10) -0.0113(10)
C24 0.0566(11) 0.0453(10) 0.0605(12) -0.0033(9) 0.0009(10) -0.0013(9)
C25 0.0642(14) 0.0543(13) 0.0892(19) 0.0015(13) -0.0005(13) -0.0094(11)
C26 0.0650(15) 0.0630(16) 0.116(3) -0.0139(17) -0.0102(17) -0.0110(13)
C27 0.0695(16) 0.0795(19) 0.088(2) -0.0298(17) -0.0198(15) 0.0024(14)
C28 0.0748(16) 0.0850(19) 0.0549(13) -0.0209(13) -0.0075(12) 0.0041(14)
C29 0.082(3) 0.147(5) 0.0496(18) -0.007(2) -0.0113(18) 0.013(3)
C30 0.246(9) 0.092(4) 0.065(3) 0.023(3) 0.030(4) 0.060(5)
C31 0.121(7) 0.221(13) 0.069(4) 0.013(6) 0.019(4) -0.071(8)
C32 0.0438(9) 0.0604(12) 0.0532(11) -0.0139(9) -0.0027(8) 0.0013(8)
C33 0.0577(12) 0.0784(16) 0.0543(12) -0.0135(11) 0.0043(10) -0.0020(11)
C34 0.0598(14) 0.130(3) 0.0568(14) -0.0258(17) 0.0066(12) 0.0027(17)
C35 0.0647(16) 0.126(3) 0.084(2) -0.055(2) -0.0041(15) 0.0147(18)
C36 0.0699(18) 0.081(2) 0.117(3) -0.051(2) -0.0078(19) 0.0061(14)
C37 0.0603(13) 0.0624(14) 0.0816(17) -0.0192(13) -0.0034(12) -0.0007(11)
C38 0.0586(12) 0.0631(14) 0.0534(11) -0.0038(10) -0.0032(10) -0.0164(10)
C39 0.0725(16) 0.0744(17) 0.0734(17) 0.0106(14) -0.0161(14) -0.0066(14)
C40 0.111(3) 0.089(2) 0.091(3) 0.027(2) -0.041(2) -0.021(2)
C41 0.153(4) 0.117(3) 0.076(2) 0.030(2) -0.035(3) -0.057(3)
C42 0.148(4) 0.137(4) 0.0537(16) -0.005(2) 0.014(2) -0.059(3)
C43 0.091(2) 0.091(2) 0.0560(14) -0.0110(14) 0.0076(14) -0.0257(17)
C44 0.0498(10) 0.0558(12) 0.0554(11) -0.0099(9) 0.0028(9) -0.0004(9)
C45 0.0527(12) 0.0706(16) 0.090(2) 0.0066(14) 0.0029(13) -0.0038(11)
C46 0.0515(13) 0.096(2) 0.115(3) 0.011(2) 0.0057(15) -0.0008(14)
C47 0.0564(15) 0.099(3) 0.105(3) 0.0019(19) -0.0023(16) 0.0146(15)
C48 0.0767(19) 0.090(2) 0.0767(19) 0.0071(16) -0.0040(16) 0.0185(16)
C49 0.0612(14) 0.0784(17) 0.0616(14) 0.0024(13) 0.0056(12) 0.0056(12)
C50 0.0741(15) 0.0596(14) 0.0667(14) -0.0131(12) 0.0091(12) -0.0080(12)
C51 0.0544(11) 0.0555(12) 0.0434(9) -0.0055(8) 0.0044(9) -0.0073(9)
C52 0.0548(12) 0.0755(16) 0.0521(12) -0.0058(10) 0.0034(10) -0.0124(11)
C53 0.0648(15) 0.110(2) 0.0525(13) -0.0034(14) 0.0043(12) -0.0329(16)
C54 0.106(2) 0.082(2) 0.0548(13) -0.0003(13) -0.0006(14) -0.0480(18)
C55 0.110(3) 0.0614(16) 0.0738(18) -0.0141(13) 0.0071(17) -0.0234(16)
B1 0.0472(11) 0.0515(12) 0.0494(11) -0.0070(9) 0.0021(9) -0.0031(9)

loop_
_atom_type_symbol
_atom_type_description
_atom_type_scat_dispersion_real
_atom_type_scat_dispersion_imag
_atom_type_scat_source
C C 0.0033 0.0016 'International Tables Vol C Tables 4.2.6.8 and 6.1.1.4'
H H 0.0000 0.0000 'International Tables Vol C Tables 4.2.6.8 and 6.1.1.4'
B B 0.0013 0.0007 'International Tables Vol C Tables 4.2.6.8 and 6.1.1.4'
Co Co 0.3494 0.9721 'International Tables Vol C Tables 4.2.6.8 and 6.1.1.4'
N N 0.0061 0.0033 'International Tables Vol C Tables 4.2.6.8 and 6.1.1.4'
O O 0.0106 0.0060 'International Tables Vol C Tables 4.2.6.8 and 6.1.1.4'

loop_
_geom_angle_atom_site_label_1
_geom_angle_atom_site_label_2
_geom_angle_atom_site_label_3
_geom_angle
_geom_angle_site_symmetry_1
_geom_angle_site_symmetry_3
_geom_angle_publ_flag
O1 Co1 O2 85.29(9) . . ?
O1 Co1 N1 97.27(10) . . ?
O1 Co1 N2 101.24(9) . . ?
O1 Co1 N3 98.76(10) . . ?
O1 Co1 N4 174.86(8) . . ?
O2 Co1 N1 88.66(9) . . ?
O2 Co1 N2 170.56(9) . . ?
O2 Co1 N3 87.56(9) . . ?
O2 Co1 N4 89.59(8) . . ?
N1 Co1 N2 83.78(8) . . ?
N3 Co1 N1 163.16(8) . . ?
N3 Co1 N2 98.06(8) . . ?
N4 Co1 N1 83.03(8) . . ?
N4 Co1 N2 83.90(7) . . ?
N4 Co1 N3 80.55(8) . . ?
C1 O1 Co1 111.01(17) . . ?
C2 O2 Co1 107.90(18) . . ?
C11 N1 Co1 127.96(19) . . ?
C11 N1 C15 119.1(2) . . ?
C15 N1 Co1 112.49(15) . . ?
C18 N2 Co1 109.93(15) . . ?
C18 N2 C22 118.5(3) . . ?
C22 N2 Co1 128.6(2) . . ?
C24 N3 Co1 112.04(15) . . ?
C24 N3 C28 119.0(2) . . ?
C28 N3 Co1 128.8(2) . . ?
C16 N4 Co1 108.28(14) . . ?
C17 N4 Co1 108.02(13) . . ?
C17 N4 C16 111.70(18) . . ?
C23 N4 Co1 106.64(14) . . ?
C23 N4 C16 111.51(18) . . ?
C23 N4 C17 110.47(19) . . ?
O1 C1 C2 115.6(3) . . ?
O1 C1 C6 120.2(2) . . ?
C2 C1 C6 124.2(3) . . ?
O2 C2 C1 120.2(3) . . ?
O2 C2 C3 124.0(3) . . ?
C1 C2 C3 115.8(3) . . ?
C2 C3 H3 119.8 . . ?
C4 C3 C2 120.5(3) . . ?
C4 C3 H3 119.8 . . ?
C3 C4 H4 118.9 . . ?
C3 C4 C5 122.2(3) . . ?
C5 C4 H4 118.9 . . ?
C4 C5 C7 117.9(3) . . ?
C6 C5 C4 116.2(3) . . ?
C6 C5 C7 125.9(3) . . ?
C1 C6 H6 119.5 . . ?
C5 C6 C1 121.1(3) . . ?
C5 C6 H6 119.5 . . ?
C5 C7 C8 109.7(3) . . ?
C5 C7 C9 111.7(3) . . ?
C9 C7 C8 108.6(4) . . ?
C10 C7 C5 112.6(4) . . ?
C10 C7 C8 104.4(5) . . ?
C10 C7 C9 109.4(4) . . ?
C7 C8 H8A 109.5 . . ?
C7 C8 H8B 109.5 . . ?
C7 C8 H8C 109.5 . . ?
H8A C8 H8B 109.5 . . ?
H8A C8 H8C 109.5 . . ?
H8B C8 H8C 109.5 . . ?
C7 C9 H9A 109.5 . . ?
C7 C9 H9B 109.5 . . ?
C7 C9 H9C 109.5 . . ?
H9A C9 H9B 109.5 . . ?
H9A C9 H9C 109.5 . . ?
H9B C9 H9C 109.5 . . ?
C7 C10 H10A 109.5 . . ?
C7 C10 H10B 109.5 . . ?
C7 C10 H10C 109.5 . . ?
H10A C10 H10B 109.5 . . ?
H10A C10 H10C 109.5 . . ?
H10B C10 H10C 109.5 . . ?
N1 C11 H11 119.6 . . ?
N1 C11 C12 120.8(3) . . ?
N1 C11 C31 123.7(4) . . ?
C12 C11 H11 119.6 . . ?
C12 C11 C31 114.8(4) . . ?
C11 C12 H12 119.9 . . ?
C13 C12 C11 120.1(3) . . ?
C13 C12 H12 119.9 . . ?
C12 C13 H13 120.5 . . ?
C12 C13 C14 119.0(3) . . ?
C14 C13 H13 120.5 . . ?
C13 C14 H14 120.7 . . ?
C13 C14 C15 118.7(3) . . ?
C15 C14 H14 120.7 . . ?
N1 C15 C14 122.2(2) . . ?
N1 C15 C16 116.0(2) . . ?
C14 C15 C16 121.7(2) . . ?
N4 C16 C15 111.10(18) . . ?
N4 C16 H16A 109.4 . . ?
N4 C16 H16B 109.4 . . ?
C15 C16 H16A 109.4 . . ?
C15 C16 H16B 109.4 . . ?
H16A C16 H16B 108.0 . . ?
N4 C17 H17A 109.4 . . ?
N4 C17 H17B 109.4 . . ?
N4 C17 C18 111.23(17) . . ?
H17A C17 H17B 108.0 . . ?
C18 C17 H17A 109.4 . . ?
C18 C17 H17B 109.4 . . ?
N2 C18 C17 115.22(19) . . ?
N2 C18 C19 122.0(3) . . ?
C19 C18 C17 122.7(3) . . ?
C18 C19 H19 120.7 . . ?
C18 C19 C20 118.5(3) . . ?
C20 C19 H19 120.7 . . ?
C19 C20 H20 120.5 . . ?
C21 C20 C19 118.9(3) . . ?
C21 C20 H20 120.5 . . ?
C20 C21 H21 119.3 . . ?
C20 C21 C22 121.3(4) . . ?
C22 C21 H21 119.3 . . ?
N2 C22 C21 120.6(4) . . ?
N2 C22 H22 119.7 . . ?
N2 C22 C30 122.2(4) . . ?
C21 C22 H22 119.7 . . ?
C21 C22 C30 117.1(4) . . ?
N4 C23 H23A 109.9 . . ?
N4 C23 H23B 109.9 . . ?
N4 C23 C24 108.83(19) . . ?
H23A C23 H23B 108.3 . . ?
C24 C23 H23A 109.9 . . ?
C24 C23 H23B 109.9 . . ?
N3 C24 C23 115.8(2) . . ?
N3 C24 C25 122.9(2) . . ?
C25 C24 C23 121.3(2) . . ?
C24 C25 H25 121.2 . . ?
C24 C25 C26 117.7(3) . . ?
C26 C25 H25 121.2 . . ?
C25 C26 H26 120.0 . . ?
C27 C26 C25 119.9(3) . . ?
C27 C26 H26 120.0 . . ?
C26 C27 H27 119.9 . . ?
C26 C27 C28 120.3(3) . . ?
C28 C27 H27 119.9 . . ?
N3 C28 C27 120.1(3) . . ?
N3 C28 H28 120.0 . . ?
N3 C28 C29 119.7(3) . . ?
C27 C28 H28 120.0 . . ?
C27 C28 C29 120.0(3) . . ?
C28 C29 H29A 109.5 . . ?
C28 C29 H29B 109.5 . . ?
C28 C29 H29C 109.5 . . ?
H29A C29 H29B 109.5 . . ?
H29A C29 H29C 109.5 . . ?
H29B C29 H29C 109.5 . . ?
C22 C30 H30A 109.5 . . ?
C22 C30 H30B 109.5 . . ?
C22 C30 H30C 109.5 . . ?
H30A C30 H30B 109.5 . . ?
H30A C30 H30C 109.5 . . ?
H30B C30 H30C 109.5 . . ?
C11 C31 H31A 109.5 . . ?
C11 C31 H31B 109.5 . . ?
C11 C31 H31C 109.5 . . ?
H31A C31 H31B 109.5 . . ?
H31A C31 H31C 109.5 . . ?
H31B C31 H31C 109.5 . . ?
C33 C32 B1 121.9(2) . . ?
C37 C32 C33 115.4(2) . . ?
C37 C32 B1 122.1(2) . . ?
C32 C33 H33 118.9 . . ?
C34 C33 C32 122.2(3) . . ?
C34 C33 H33 118.9 . . ?
C33 C34 H34 119.7 . . ?
C35 C34 C33 120.5(3) . . ?
C35 C34 H34 119.7 . . ?
C34 C35 H35 120.5 . . ?
C36 C35 C34 119.0(3) . . ?
C36 C35 H35 120.5 . . ?
C35 C36 H36 119.6 . . ?
C35 C36 C37 120.7(3) . . ?
C37 C36 H36 119.6 . . ?
C32 C37 C36 122.1(3) . . ?
C32 C37 H37 118.9 . . ?
C36 C37 H37 118.9 . . ?
C39 C38 C43 114.9(3) . . ?
C39 C38 B1 122.7(2) . . ?
C43 C38 B1 122.2(3) . . ?
C38 C39 H39 118.2 . . ?
C40 C39 C38 123.7(4) . . ?
C40 C39 H39 118.2 . . ?
C39 C40 H40 119.7 . . ?
C41 C40 C39 120.5(5) . . ?
C41 C40 H40 119.7 . . ?
C40 C41 H41 120.7 . . ?
C40 C41 C42 118.5(4) . . ?
C42 C41 H41 120.7 . . ?
C41 C42 H42 119.8 . . ?
C43 C42 C41 120.5(4) . . ?
C43 C42 H42 119.8 . . ?
C38 C43 C42 121.8(4) . . ?
C38 C43 H43 119.1 . . ?
C42 C43 H43 119.1 . . ?
C45 C44 B1 122.9(2) . . ?
C49 C44 C45 114.5(2) . . ?
C49 C44 B1 122.1(2) . . ?
C44 C45 H45 118.4 . . ?
C46 C45 C44 123.2(3) . . ?
C46 C45 H45 118.4 . . ?
C45 C46 H46 119.9 . . ?
C47 C46 C45 120.3(3) . . ?
C47 C46 H46 119.9 . . ?
C46 C47 H47 120.4 . . ?
C46 C47 C48 119.3(3) . . ?
C48 C47 H47 120.4 . . ?
C47 C48 H48 120.1 . . ?
C47 C48 C49 119.9(3) . . ?
C49 C48 H48 120.1 . . ?
C44 C49 C48 122.9(3) . . ?
C44 C49 H49 118.6 . . ?
C48 C49 H49 118.6 . . ?
C51 C50 H50 118.7 . . ?
C51 C50 C55 122.6(3) . . ?
C55 C50 H50 118.7 . . ?
C50 C51 C52 115.3(2) . . ?
C50 C51 B1 124.2(2) . . ?
C52 C51 B1 120.4(2) . . ?
C51 C52 H52 118.5 . . ?
C53 C52 C51 123.0(3) . . ?
C53 C52 H52 118.5 . . ?
C52 C53 H53 120.2 . . ?
C54 C53 C52 119.6(3) . . ?
C54 C53 H53 120.2 . . ?
C53 C54 H54 120.1 . . ?
C53 C54 C55 119.8(3) . . ?
C55 C54 H54 120.1 . . ?
C50 C55 H55 120.1 . . ?
C54 C55 C50 119.7(3) . . ?
C54 C55 H55 120.1 . . ?
C32 B1 C38 112.5(2) . . ?
C32 B1 C44 102.09(17) . . ?
C32 B1 C51 111.75(18) . . ?
C38 B1 C44 113.15(19) . . ?
C38 B1 C51 105.15(18) . . ?
C51 B1 C44 112.5(2) . . ?

loop_
_geom_bond_atom_site_label_1
_geom_bond_atom_site_label_2
_geom_bond_distance
_geom_bond_site_symmetry_2
_geom_bond_publ_flag
Co1 O1 1.890(2) . ?
Co1 O2 1.989(2) . ?
Co1 N1 2.064(2) . ?
Co1 N2 2.086(2) . ?
Co1 N3 2.048(2) . ?
Co1 N4 2.0220(18) . ?
O1 C1 1.368(3) . ?
O2 C2 1.305(4) . ?
N1 C11 1.334(3) . ?
N1 C15 1.336(3) . ?
N2 C18 1.351(3) . ?
N2 C22 1.356(4) . ?
N3 C24 1.344(3) . ?
N3 C28 1.355(3) . ?
N4 C16 1.481(3) . ?
N4 C17 1.480(3) . ?
N4 C23 1.478(3) . ?
C1 C2 1.380(4) . ?
C1 C6 1.397(4) . ?
C2 C3 1.422(5) . ?
C3 H3 0.9300 . ?
C3 C4 1.401(5) . ?
C4 H4 0.9300 . ?
C4 C5 1.433(5) . ?
C5 C6 1.378(4) . ?
C5 C7 1.502(5) . ?
C6 H6 0.9300 . ?
C7 C8 1.542(7) . ?
C7 C9 1.532(5) . ?
C7 C10 1.501(7) . ?
C8 H8A 0.9600 . ?
C8 H8B 0.9600 . ?
C8 H8C 0.9600 . ?
C9 H9A 0.9600 . ?
C9 H9B 0.9600 . ?
C9 H9C 0.9600 . ?
C10 H10A 0.9600 . ?
C10 H10B 0.9600 . ?
C10 H10C 0.9600 . ?
C11 H11 0.9300 . ?
C11 C12 1.386(5) . ?
C11 C31 1.519(9) . ?
C12 H12 0.9300 . ?
C12 C13 1.358(5) . ?
C13 H13 0.9300 . ?
C13 C14 1.372(4) . ?
C14 H14 0.9300 . ?
C14 C15 1.379(4) . ?
C15 C16 1.503(3) . ?
C16 H16A 0.9700 . ?
C16 H16B 0.9700 . ?
C17 H17A 0.9700 . ?
C17 H17B 0.9700 . ?
C17 C18 1.488(3) . ?
C18 C19 1.371(3) . ?
C19 H19 0.9300 . ?
C19 C20 1.390(6) . ?
C20 H20 0.9300 . ?
C20 C21 1.343(7) . ?
C21 H21 0.9300 . ?
C21 C22 1.365(6) . ?
C22 H22 0.9300 . ?
C22 C30 1.471(6) . ?
C23 H23A 0.9700 . ?
C23 H23B 0.9700 . ?
C23 C24 1.508(3) . ?
C24 C25 1.380(4) . ?
C25 H25 0.9300 . ?
C25 C26 1.391(5) . ?
C26 H26 0.9300 . ?
C26 C27 1.353(6) . ?
C27 H27 0.9300 . ?
C27 C28 1.396(5) . ?
C28 H28 0.9300 . ?
C28 C29 1.503(6) . ?
C29 H29A 0.9600 . ?
C29 H29B 0.9600 . ?
C29 H29C 0.9600 . ?
C30 H30A 0.9600 . ?
C30 H30B 0.9600 . ?
C30 H30C 0.9600 . ?
C31 H31A 0.9600 . ?
C31 H31B 0.9600 . ?
C31 H31C 0.9600 . ?
C32 C33 1.399(4) . ?
C32 C37 1.392(4) . ?
C32 B1 1.640(3) . ?
C33 H33 0.9300 . ?
C33 C34 1.392(4) . ?
C34 H34 0.9300 . ?
C34 C35 1.371(6) . ?
C35 H35 0.9300 . ?
C35 C36 1.360(6) . ?
C36 H36 0.9300 . ?
C36 C37 1.399(5) . ?
C37 H37 0.9300 . ?
C38 C39 1.395(4) . ?
C38 C43 1.398(4) . ?
C38 B1 1.640(4) . ?
C39 H39 0.9300 . ?
C39 C40 1.391(5) . ?
C40 H40 0.9300 . ?
C40 C41 1.349(8) . ?
C41 H41 0.9300 . ?
C41 C42 1.403(8) . ?
C42 H42 0.9300 . ?
C42 C43 1.401(6) . ?
C43 H43 0.9300 . ?
C44 C45 1.392(4) . ?
C44 C49 1.385(4) . ?
C44 B1 1.650(3) . ?
C45 H45 0.9300 . ?
C45 C46 1.392(4) . ?
C46 H46 0.9300 . ?
C46 C47 1.346(5) . ?
C47 H47 0.9300 . ?
C47 C48 1.377(6) . ?
C48 H48 0.9300 . ?
C48 C49 1.394(4) . ?
C49 H49 0.9300 . ?
C50 H50 0.9300 . ?
C50 C51 1.390(4) . ?
C50 C55 1.394(4) . ?
C51 C52 1.397(4) . ?
C51 B1 1.644(3) . ?
C52 H52 0.9300 . ?
C52 C53 1.389(4) . ?
C53 H53 0.9300 . ?
C53 C54 1.367(5) . ?
C54 H54 0.9300 . ?
C54 C55 1.378(6) . ?
C55 H55 0.9300 . ?

loop_
_geom_torsion_atom_site_label_1
_geom_torsion_atom_site_label_2
_geom_torsion_atom_site_label_3
_geom_torsion_atom_site_label_4
_geom_torsion
_geom_torsion_site_symmetry_1
_geom_torsion_site_symmetry_2
_geom_torsion_site_symmetry_3
_geom_torsion_site_symmetry_4
_geom_torsion_publ_flag
Co1 O1 C1 C2 2.9(3) . . . . ?
Co1 O1 C1 C6 -178.0(2) . . . . ?
Co1 O2 C2 C1 0.8(3) . . . . ?
Co1 O2 C2 C3 -178.5(2) . . . . ?
Co1 N1 C11 C12 -172.2(3) . . . . ?
Co1 N1 C11 C31 -2.6(9) . . . . ?
Co1 N1 C15 C14 172.5(2) . . . . ?
Co1 N1 C15 C16 -11.1(3) . . . . ?
Co1 N2 C18 C17 24.7(2) . . . . ?
Co1 N2 C18 C19 -157.8(2) . . . . ?
Co1 N2 C22 C21 156.7(3) . . . . ?
Co1 N2 C22 C30 -19.4(7) . . . . ?
Co1 N3 C24 C23 -5.8(3) . . . . ?
Co1 N3 C24 C25 173.0(2) . . . . ?
Co1 N3 C28 C27 -169.5(2) . . . . ?
Co1 N3 C28 C29 15.8(4) . . . . ?
Co1 N4 C16 C15 -32.3(2) . . . . ?
Co1 N4 C17 C18 32.1(2) . . . . ?
Co1 N4 C23 C24 40.6(2) . . . . ?
O1 C1 C2 O2 -2.6(4) . . . . ?
O1 C1 C2 C3 176.8(3) . . . . ?
O1 C1 C6 C5 -178.9(3) . . . . ?
O2 Co1 O1 C1 -2.0(2) . . . . ?
O2 C2 C3 C4 -177.9(3) . . . . ?
N1 Co1 O1 C1 -90.0(2) . . . . ?
N1 C11 C12 C13 0.3(8) . . . . ?
N1 C15 C16 N4 29.5(3) . . . . ?
N2 Co1 O1 C1 -175.10(19) . . . . ?
N2 C18 C19 C20 -3.2(4) . . . . ?
N3 Co1 O1 C1 84.8(2) . . . . ?
N3 C24 C25 C26 -1.5(4) . . . . ?
N4 C17 C18 N2 -39.2(3) . . . . ?
N4 C17 C18 C19 143.4(2) . . . . ?
N4 C23 C24 N3 -23.5(3) . . . . ?
N4 C23 C24 C25 157.7(2) . . . . ?
C1 C2 C3 C4 2.7(4) . . . . ?
C2 C1 C6 C5 0.1(5) . . . . ?
C2 C3 C4 C5 -1.3(5) . . . . ?
C3 C4 C5 C6 -0.8(4) . . . . ?
C3 C4 C5 C7 178.7(3) . . . . ?
C4 C5 C6 C1 1.4(4) . . . . ?
C4 C5 C7 C8 -178.6(4) . . . . ?
C4 C5 C7 C9 60.8(4) . . . . ?
C4 C5 C7 C10 -62.8(5) . . . . ?
C6 C1 C2 O2 178.5(3) . . . . ?
C6 C1 C2 C3 -2.2(4) . . . . ?
C6 C5 C7 C8 0.8(6) . . . . ?
C6 C5 C7 C9 -119.8(4) . . . . ?
C6 C5 C7 C10 116.6(5) . . . . ?
C7 C5 C6 C1 -178.0(3) . . . . ?
C11 N1 C15 C14 -0.6(4) . . . . ?
C11 N1 C15 C16 175.8(3) . . . . ?
C11 C12 C13 C14 0.6(8) . . . . ?
C12 C13 C14 C15 -1.5(7) . . . . ?
C13 C14 C15 N1 1.5(5) . . . . ?
C13 C14 C15 C16 -174.7(4) . . . . ?
C14 C15 C16 N4 -154.1(3) . . . . ?
C15 N1 C11 C12 -0.3(6) . . . . ?
C15 N1 C11 C31 169.4(7) . . . . ?
C16 N4 C17 C18 -86.8(2) . . . . ?
C16 N4 C23 C24 158.6(2) . . . . ?
C17 N4 C16 C15 86.5(2) . . . . ?
C17 N4 C23 C24 -76.5(2) . . . . ?
C17 C18 C19 C20 174.1(3) . . . . ?
C18 N2 C22 C21 -1.5(5) . . . . ?
C18 N2 C22 C30 -177.6(5) . . . . ?
C18 C19 C20 C21 -0.5(5) . . . . ?
C19 C20 C21 C22 3.1(6) . . . . ?
C20 C21 C22 N2 -2.1(6) . . . . ?
C20 C21 C22 C30 174.2(6) . . . . ?
C22 N2 C18 C17 -173.3(3) . . . . ?
C22 N2 C18 C19 4.2(4) . . . . ?
C23 N4 C16 C15 -149.3(2) . . . . ?
C23 N4 C17 C18 148.44(19) . . . . ?
C23 C24 C25 C26 177.2(3) . . . . ?
C24 N3 C28 C27 4.9(4) . . . . ?
C24 N3 C28 C29 -169.7(3) . . . . ?
C24 C25 C26 C27 2.7(5) . . . . ?
C25 C26 C27 C28 -0.2(5) . . . . ?
C26 C27 C28 N3 -3.7(5) . . . . ?
C26 C27 C28 C29 170.9(4) . . . . ?
C28 N3 C24 C23 178.9(2) . . . . ?
C28 N3 C24 C25 -2.4(4) . . . . ?
C31 C11 C12 C13 -170.2(8) . . . . ?
C32 C33 C34 C35 0.9(4) . . . . ?
C33 C32 C37 C36 1.0(4) . . . . ?
C33 C32 B1 C38 150.6(2) . . . . ?
C33 C32 B1 C44 -87.8(2) . . . . ?
C33 C32 B1 C51 32.7(3) . . . . ?
C33 C34 C35 C36 0.3(5) . . . . ?
C34 C35 C36 C37 -0.9(5) . . . . ?
C35 C36 C37 C32 0.2(5) . . . . ?
C37 C32 C33 C34 -1.6(4) . . . . ?
C37 C32 B1 C38 -38.8(3) . . . . ?
C37 C32 B1 C44 82.7(3) . . . . ?
C37 C32 B1 C51 -156.8(2) . . . . ?
C38 C39 C40 C41 -0.1(6) . . . . ?
C39 C38 C43 C42 1.4(4) . . . . ?
C39 C38 B1 C32 -31.3(3) . . . . ?
C39 C38 B1 C44 -146.3(2) . . . . ?
C39 C38 B1 C51 90.6(3) . . . . ?
C39 C40 C41 C42 1.0(6) . . . . ?
C40 C41 C42 C43 -0.7(6) . . . . ?
C41 C42 C43 C38 -0.6(6) . . . . ?
C43 C38 C39 C40 -1.1(4) . . . . ?
C43 C38 B1 C32 153.0(2) . . . . ?
C43 C38 B1 C44 38.0(3) . . . . ?
C43 C38 B1 C51 -85.2(3) . . . . ?
C44 C45 C46 C47 0.7(6) . . . . ?
C45 C44 C49 C48 -1.4(4) . . . . ?
C45 C44 B1 C32 -96.8(3) . . . . ?
C45 C44 B1 C38 24.2(3) . . . . ?
C45 C44 B1 C51 143.2(2) . . . . ?
C45 C46 C47 C48 -2.1(6) . . . . ?
C46 C47 C48 C49 1.7(6) . . . . ?
C47 C48 C49 C44 0.1(5) . . . . ?
C49 C44 C45 C46 1.1(5) . . . . ?
C49 C44 B1 C32 74.6(3) . . . . ?
C49 C44 B1 C38 -164.3(2) . . . . ?
C49 C44 B1 C51 -45.3(3) . . . . ?
C50 C51 C52 C53 0.8(4) . . . . ?
C50 C51 B1 C32 -135.7(2) . . . . ?
C50 C51 B1 C38 102.1(3) . . . . ?
C50 C51 B1 C44 -21.5(3) . . . . ?
C51 C50 C55 C54 0.9(5) . . . . ?
C51 C52 C53 C54 0.1(4) . . . . ?
C52 C51 B1 C32 49.8(3) . . . . ?
C52 C51 B1 C38 -72.5(3) . . . . ?
C52 C51 B1 C44 163.9(2) . . . . ?
C52 C53 C54 C55 -0.6(5) . . . . ?
C53 C54 C55 C50 0.1(5) . . . . ?
C55 C50 C51 C52 -1.3(4) . . . . ?
C55 C50 C51 B1 -176.1(3) . . . . ?
B1 C32 C33 C34 169.5(2) . . . . ?
B1 C32 C37 C36 -170.1(3) . . . . ?
B1 C38 C39 C40 -177.1(3) . . . . ?
B1 C38 C43 C42 177.4(3) . . . . ?
B1 C44 C45 C46 173.1(3) . . . . ?
B1 C44 C49 C48 -173.6(3) . . . . ?
B1 C51 C52 C53 175.8(2) . . . . ?
